data_1565861
loop_
_publ_author_name
'Malinska, Maura'

_publ_section_title
;
 Insights into molecular recognition from the crystal structures of
 <i>p-tert</i>-butylcalix[6]arene complexed with different solvents
;
_journal_coeditor_code ED5024
_journal_issue 1
_journal_name_full IUCrJ
_journal_page_first 55
_journal_page_last 64
_journal_paper_doi 10.1107/S2052252521010678
_journal_volume 9
_journal_year 2022
_chemical_formula_moiety 'C66 H84 O6, C3 H6 O2'
_chemical_formula_sum 'C69 H90 O8'
_chemical_formula_weight 1047.40
_space_group_crystal_system monoclinic
_space_group_IT_number 14
_space_group_name_Hall '-P 2yn'
_space_group_name_H-M_alt 'P 1 21/n 1'
_atom_sites_solution_hydrogens geom
_atom_sites_solution_primary dual
_audit_creation_date 2020-07-22
_audit_creation_method
;
Olex2 1.2
(compiled 2018.05.29 svn.r3508 for OlexSys, GUI svn.r5506)
;
_cell_angle_alpha 90
_cell_angle_beta 94.288(2)
_cell_angle_gamma 90
_cell_formula_units_Z 4
_cell_length_a 17.0366(3)
_cell_length_b 18.4996(3)
_cell_length_c 19.7620(3)
_cell_measurement_reflns_used 8969
_cell_measurement_temperature 100.01(10)
_cell_measurement_theta_max 68.9140
_cell_measurement_theta_min 3.2490
_cell_volume 6210.96(18)
_computing_cell_refinement 'CrysAlisPro 1.171.38.46 (Rigaku OD, 2015)'
_computing_data_collection 'CrysAlisPro 1.171.38.46 (Rigaku OD, 2015)'
_computing_data_reduction 'CrysAlisPro 1.171.38.46 (Rigaku OD, 2015)'
_computing_molecular_graphics 'Olex2 (Dolomanov et al., 2009)'
_computing_publication_material 'Olex2 (Dolomanov et al., 2009)'
_computing_structure_refinement 'ShelXL (Sheldrick, 2015)'
_computing_structure_solution 'ShelXT (Sheldrick, 2015)'
_diffrn_ambient_environment N~2~
_diffrn_ambient_temperature 100.01(10)
_diffrn_detector 'CCD plate'
_diffrn_detector_area_resol_mean 10.4391
_diffrn_detector_type Atlas
_diffrn_measured_fraction_theta_full 0.995
_diffrn_measured_fraction_theta_max 0.984
_diffrn_measurement_details
;
List of Runs (angles in degrees, time in seconds):

  # Type    Start    End  Width  t~exp~   \w     \q     \k     \f   Frames
--------------------------------------------------------------------------
  1  \w   -124.00 -73.00   1.00   13.72    --  -35.25-125.00 -30.00   51
  2  \w   -124.00 -73.00   1.00   13.72    --  -35.25-125.00-120.00   51
  3  \w    -96.00  -2.00   1.00   13.72    --  -35.25 125.00 150.00   94
  4  \w     23.00 100.00   1.00   13.72    --   35.25-125.00-150.00   77
  5  \w      1.00  85.00   1.00   13.72    --   35.25 -99.00  60.00   84
  6  \w     -5.00 125.00   1.00   13.72    --   35.25  57.00 -60.00  130
  7  \w    -54.00  81.00   1.00   13.72    --   35.25 -37.00-180.00  135
  8  \w    100.00 178.00   1.00   35.00    --  103.90 111.00 120.00   78
  9  \w    100.00 178.00   1.00   35.00    --  103.90 111.00   0.00   78
 10  \w     63.00 178.00   1.00   35.00    --  103.90  50.00-120.00  115
 11  \w     63.00 178.00   1.00   35.00    --  103.90  50.00-180.00  115
 12  \w     12.00 146.00   1.00   35.00    --  103.90 -63.00  90.00  134
 13  \w    100.00 178.00   1.00   35.00    --  103.90 111.00  90.00   78
 14  \w     59.00 178.00   1.00   35.00    --  103.90  37.00 -60.00  119
 15  \w    100.00 150.00   1.00   35.00    --  103.90 111.00-150.00   50
;
_diffrn_measurement_device 'four-circle diffractometer'
_diffrn_measurement_device_type 'SuperNova, Dual, Cu at zero, Atlas'
_diffrn_measurement_method '\w scans'
_diffrn_orient_matrix_type 'CrysAlisPro convention (1999,Acta A55,543-557)'
_diffrn_orient_matrix_UB_11 0.0110489000
_diffrn_orient_matrix_UB_12 0.0669828000
_diffrn_orient_matrix_UB_13 -0.0446482000
_diffrn_orient_matrix_UB_21 -0.0809756000
_diffrn_orient_matrix_UB_22 -0.0139765000
_diffrn_orient_matrix_UB_23 -0.0378271000
_diffrn_orient_matrix_UB_31 -0.0392809000
_diffrn_orient_matrix_UB_32 0.0475378000
_diffrn_orient_matrix_UB_33 0.0517883000
_diffrn_radiation_monochromator mirror
_diffrn_radiation_probe x-ray
_diffrn_radiation_type CuK\a
_diffrn_radiation_wavelength 1.54184
_diffrn_reflns_av_R_equivalents 0.0321
_diffrn_reflns_av_unetI/netI 0.0360
_diffrn_reflns_Laue_measured_fraction_full 0.995
_diffrn_reflns_Laue_measured_fraction_max 0.984
_diffrn_reflns_limit_h_max 19
_diffrn_reflns_limit_h_min -20
_diffrn_reflns_limit_k_max 22
_diffrn_reflns_limit_k_min -18
_diffrn_reflns_limit_l_max 23
_diffrn_reflns_limit_l_min -23
_diffrn_reflns_number 35347
_diffrn_reflns_point_group_measured_fraction_full 0.995
_diffrn_reflns_point_group_measured_fraction_max 0.984
_diffrn_reflns_theta_full 67.684
_diffrn_reflns_theta_max 69.047
_diffrn_reflns_theta_min 3.277
_diffrn_source 'micro-focus sealed X-ray tube'
_diffrn_source_type 'SuperNova (Cu) X-ray Source'
_exptl_absorpt_coefficient_mu 0.560
_exptl_absorpt_correction_T_max 1.00000
_exptl_absorpt_correction_T_min 0.88047
_exptl_absorpt_correction_type multi-scan
_exptl_absorpt_process_details
;
CrysAlisPro 1.171.38.46 (Rigaku Oxford Diffraction, 2015)
Empirical absorption correction using spherical harmonics,
 implemented in SCALE3 ABSPACK scaling algorithm.
;
_exptl_crystal_colour colourless
_exptl_crystal_colour_primary colourless
_exptl_crystal_density_diffrn 1.120
_exptl_crystal_description irregular
_exptl_crystal_F_000 2272
_exptl_crystal_size_max 0.199
_exptl_crystal_size_mid 0.134
_exptl_crystal_size_min 0.089
_refine_diff_density_max 0.284
_refine_diff_density_min -0.483
_refine_diff_density_rms 0.067
_refine_ls_extinction_method none
_refine_ls_goodness_of_fit_ref 1.065
_refine_ls_hydrogen_treatment constr
_refine_ls_matrix_type full
_refine_ls_number_parameters 825
_refine_ls_number_reflns 11386
_refine_ls_number_restraints 16
_refine_ls_restrained_S_all 1.083
_refine_ls_R_factor_all 0.1012
_refine_ls_R_factor_gt 0.0827
_refine_ls_shift/su_max 0.001
_refine_ls_shift/su_mean 0.000
_refine_ls_structure_factor_coef Fsqd
_refine_ls_weighting_details 'w=1/[\s^2^(Fo^2^)+(0.1311P)^2^+5.3256P] where P=(Fo^2^+2Fc^2^)/3'
_refine_ls_weighting_scheme calc
_refine_ls_wR_factor_gt 0.2231
_refine_ls_wR_factor_ref 0.2383
_reflns_Friedel_coverage 0.000
_reflns_number_gt 8785
_reflns_number_total 11386
_reflns_threshold_expression 'I > 2\s(I)'
_cod_data_source_file ed5024.cif
_cod_data_source_block x6_methyl_acetate
_cod_database_code 1565861
_shelx_shelxl_version_number 2017/1
_chemical_oxdiff_formula 'C60 H60 O20'
_shelx_space_group_comment
;
The symmetry employed for this shelxl refinement is uniquely defined
by the following loop, which should always be used as a source of
symmetry information in preference to the above space-group names.
They are only intended as comments.
;
_shelx_estimated_absorpt_t_max 0.952
_shelx_estimated_absorpt_t_min 0.897
_reflns_odcompleteness_completeness 99.88
_reflns_odcompleteness_iscentric 1
_reflns_odcompleteness_theta 64.99
_olex2_refinement_description
;
1. Fixed Uiso
 At 1.2 times of:
  All C(H) groups, All C(H,H) groups
 At 1.5 times of:
  All C(H,H,H) groups, All O(H) groups
2. Restrained distances
 C62-C63A \\sim C62-C63B
 with sigma of 0.02
 C62-C64A \\sim C62-C64B
 with sigma of 0.02
 C62-C65A \\sim C62-C65B
 with sigma of 0.02
 O7-O8 \\sim O7A-O8A
 with sigma of 0.04
 O7-C70 \\sim O7A-C70A
 with sigma of 0.04
 O7-C73 \\sim O7A-C73A
 with sigma of 0.04
 O8-C70 \\sim O8A-C70A
 with sigma of 0.04
 O8-C72 \\sim O8A-C72A
 with sigma of 0.04
 O8-C73 \\sim O8A-C73A
 with sigma of 0.04
 C70-C72 \\sim C70A-C72A
 with sigma of 0.04
 C70-C73 \\sim C70A-C73A
 with sigma of 0.04
 C18-C21 \\sim C18-C20A
 with sigma of 0.02
 C18-C20 \\sim C18-C19A
 with sigma of 0.02
 C18-C19 \\sim C18-C21A
 with sigma of 0.02
3. Restrained planarity
 C73A, C70A, O7A, O8A
 with sigma of 0.1
 O8, C70, O7, C73
 with sigma of 0.1
4. Uiso/Uaniso restraints and constraints
Uanis(C65A) = Uanis(C63B)
Uanis(C63A) = Uanis(C64B)
Uanis(C64A) = Uanis(C65B)
Uanis(O7A) = Uanis(C70A) = Uanis(O8A)
Uanis(C21A) = Uanis(C21)
5. Others
 Sof(C41)=Sof(H41A)=Sof(H41B)=Sof(H41C)=Sof(C42)=Sof(H42A)=Sof(H42B)=Sof(H42C)=
 Sof(C43)=Sof(H43A)=Sof(H43B)=Sof(H43C)=1-FVAR(1)
 Sof(C41A)=Sof(H41D)=Sof(H41E)=Sof(H41F)=Sof(C42A)=Sof(H42D)=Sof(H42E)=
 Sof(H42F)=Sof(C43A)=Sof(H43D)=Sof(H43E)=Sof(H43F)=FVAR(1)
 Sof(C63B)=Sof(H63D)=Sof(H63E)=Sof(H63F)=Sof(C64B)=Sof(H64D)=Sof(H64E)=
 Sof(H64F)=Sof(C65B)=Sof(H65D)=Sof(H65E)=Sof(H65F)=1-FVAR(2)
 Sof(C63A)=Sof(H63A)=Sof(H63B)=Sof(H63C)=Sof(C64A)=Sof(H64A)=Sof(H64B)=
 Sof(H64C)=Sof(C65A)=Sof(H65A)=Sof(H65B)=Sof(H65C)=FVAR(2)
 Sof(O8A)=Sof(O7A)=Sof(C70A)=Sof(C73A)=Sof(H73D)=Sof(H73E)=Sof(H73F)=Sof(C72A)=
 Sof(H72D)=Sof(H72E)=Sof(H72F)=1-FVAR(3)
 Sof(O7)=Sof(O8)=Sof(C70)=Sof(C72)=Sof(H72A)=Sof(H72B)=Sof(H72C)=Sof(C73)=
 Sof(H73A)=Sof(H73B)=Sof(H73C)=FVAR(3)
 Sof(C21A)=Sof(H21D)=Sof(H21E)=Sof(H21F)=Sof(C19A)=Sof(H19D)=Sof(H19E)=
 Sof(H19F)=Sof(C20A)=Sof(H20D)=Sof(H20E)=Sof(H20F)=1-FVAR(4)
 Sof(C21)=Sof(H21A)=Sof(H21B)=Sof(H21C)=Sof(C20)=Sof(H20A)=Sof(H20B)=Sof(H20C)=
 Sof(C19)=Sof(H19A)=Sof(H19B)=Sof(H19C)=FVAR(4)
6.a Secondary CH2 refined with riding coordinates:
 C11(H11A,H11B), C22(H22A,H22B), C33(H33A,H33B), C44(H44A,H44B), C55(H55A,
 H55B), C66(H66A,H66B)
6.b Aromatic/amide H refined with riding coordinates:
 C3(H3A), C5(H5A), C13(H13), C15(H15), C26(H26), C28(H28), C35(H35), C37(H37),
 C48(H48), C50(H50), C57(H57), C59(H59)
6.c Idealised Me refined as rotating group:
 C8(H8A,H8B,H8C), C9(H9A,H9B,H9C), C10(H10A,H10B,H10C), C30(H30A,H30B,H30C),
 C31(H31A,H31B,H31C), C32(H32A,H32B,H32C), C41(H41A,H41B,H41C), C42(H42A,H42B,
 H42C), C43(H43A,H43B,H43C), C52(H52A,H52B,H52C), C53(H53A,H53B,H53C), C54(H54A,
 H54B,H54C), C41A(H41D,H41E,H41F), C42A(H42D,H42E,H42F), C43A(H43D,H43E,H43F),
 C63A(H63A,H63B,H63C), C64A(H64A,H64B,H64C), C65A(H65A,H65B,H65C), C63B(H63D,
 H63E,H63F), C64B(H64D,H64E,H64F), C65B(H65D,H65E,H65F), C72(H72A,H72B,H72C),
 C73(H73A,H73B,H73C), C73A(H73D,H73E,H73F), C72A(H72D,H72E,H72F), C21(H21A,H21B,
 H21C), C20(H20A,H20B,H20C), C19(H19A,H19B,H19C), C21A(H21D,H21E,H21F),
 C19A(H19D,H19E,H19F), C20A(H20D,H20E,H20F)
6.d Idealised tetrahedral OH refined as rotating group:
 O1(H1), O2(H2), O3(H3), O4(H4), O5(H5), O6(H6)
;
_olex2_submission_special_instructions 'No special instructions were received'
_oxdiff_exptl_absorpt_empirical_details
;
Empirical correction (ABSPACK) includes:
- Absorption correction using spherical harmonics
- Frame scaling
;
_oxdiff_exptl_absorpt_empirical_full_max 1.831
_oxdiff_exptl_absorpt_empirical_full_min 0.612

loop_
_space_group_symop_operation_xyz
'x, y, z'
'-x+1/2, y+1/2, -z+1/2'
'-x, -y, -z'
'x-1/2, -y-1/2, z-1/2'

loop_
_atom_site_label
_atom_site_type_symbol
_atom_site_fract_x
_atom_site_fract_y
_atom_site_fract_z
_atom_site_U_iso_or_equiv
_atom_site_adp_type
_atom_site_occupancy
_atom_site_site_symmetry_order
_atom_site_calc_flag
_atom_site_refinement_flags_posn
_atom_site_refinement_flags_adp
_atom_site_refinement_flags_occupancy
_atom_site_disorder_assembly
_atom_site_disorder_group
O1 O 0.65476(12) 0.51210(12) 0.54786(10) 0.0373(5) Uani 1 1 d . . . . .
H1 H 0.669486 0.499665 0.509937 0.056 Uiso 1 1 calc GR . . . .
O2 O 0.65795(14) 0.43995(14) 0.66138(11) 0.0464(6) Uani 1 1 d . . . . .
H2 H 0.655809 0.468925 0.628569 0.070 Uiso 1 1 calc GR . . . .
O3 O 0.75265(12) 0.33247(12) 0.68784(10) 0.0346(5) Uani 1 1 d . . . . .
H3 H 0.719926 0.365201 0.676979 0.052 Uiso 1 1 calc GR . . . .
O4 O 0.86073(13) 0.41918(13) 0.65307(11) 0.0418(5) Uani 1 1 d . . . . .
H4 H 0.832349 0.386044 0.667022 0.063 Uiso 1 1 calc GR . . . .
O5 O 0.85077(13) 0.48704(12) 0.53793(11) 0.0392(5) Uani 1 1 d . . . . .
H5 H 0.858085 0.469718 0.577184 0.059 Uiso 1 1 calc GR . . . .
O6 O 0.73481(12) 0.46917(11) 0.44611(10) 0.0327(4) Uani 1 1 d . . . . .
H6 H 0.776901 0.469711 0.471117 0.049 Uiso 1 1 calc GR . . . .
C1 C 0.59497(16) 0.56227(16) 0.53865(14) 0.0310(6) Uani 1 1 d . . . . .
C2 C 0.55812(16) 0.57361(16) 0.47414(14) 0.0309(6) Uani 1 1 d . . . . .
C3 C 0.49772(16) 0.62434(16) 0.46745(14) 0.0318(6) Uani 1 1 d . . . . .
H3A H 0.472241 0.632525 0.423703 0.038 Uiso 1 1 calc R . . . .
C4 C 0.47293(16) 0.66372(16) 0.52223(15) 0.0322(6) Uani 1 1 d . . . . .
C5 C 0.51218(17) 0.65054(16) 0.58526(15) 0.0322(6) Uani 1 1 d . . . . .
H5A H 0.496588 0.676561 0.623468 0.039 Uiso 1 1 calc R . . . .
C6 C 0.57357(16) 0.60064(16) 0.59478(14) 0.0318(6) Uani 1 1 d . . . . .
C7 C 0.40838(17) 0.72117(17) 0.51159(16) 0.0362(7) Uani 1 1 d . . . . .
C8 C 0.4423(2) 0.7883(2) 0.4791(3) 0.0800(17) Uani 1 1 d . . . . .
H8A H 0.484249 0.808791 0.509980 0.120 Uiso 1 1 calc GR . . . .
H8B H 0.400602 0.824272 0.470283 0.120 Uiso 1 1 calc GR . . . .
H8C H 0.463923 0.774806 0.436280 0.120 Uiso 1 1 calc GR . . . .
C9 C 0.33931(19) 0.6931(2) 0.46525(17) 0.0458(8) Uani 1 1 d . . . . .
H9A H 0.357674 0.680606 0.420901 0.069 Uiso 1 1 calc GR . . . .
H9B H 0.298742 0.730597 0.459542 0.069 Uiso 1 1 calc GR . . . .
H9C H 0.317204 0.650030 0.485583 0.069 Uiso 1 1 calc GR . . . .
C10 C 0.3748(2) 0.7435(2) 0.57799(19) 0.0600(11) Uani 1 1 d . . . . .
H10A H 0.352244 0.701135 0.599086 0.090 Uiso 1 1 calc GR . . . .
H10B H 0.333781 0.780026 0.568709 0.090 Uiso 1 1 calc GR . . . .
H10C H 0.416993 0.763685 0.608808 0.090 Uiso 1 1 calc GR . . . .
C11 C 0.61685(17) 0.59123(17) 0.66445(15) 0.0341(6) Uani 1 1 d . . . . .
H11A H 0.672385 0.578933 0.658133 0.041 Uiso 1 1 calc R . . . .
H11B H 0.616661 0.638175 0.688493 0.041 Uiso 1 1 calc R . . . .
C12 C 0.58366(17) 0.53405(16) 0.70950(14) 0.0328(6) Uani 1 1 d . . . . .
C13 C 0.53006(19) 0.55320(17) 0.75611(16) 0.0392(7) Uani 1 1 d . . . . .
H13 H 0.513584 0.602185 0.757786 0.047 Uiso 1 1 calc R . . . .
C14 C 0.4995(2) 0.50416(19) 0.80027(18) 0.0461(8) Uani 1 1 d . . . . .
C15 C 0.52591(18) 0.43251(17) 0.79747(16) 0.0371(7) Uani 1 1 d . . . . .
H15 H 0.506954 0.398014 0.827907 0.045 Uiso 1 1 calc R . . . .
C16 C 0.57897(16) 0.41044(16) 0.75150(14) 0.0322(6) Uani 1 1 d . . . . .
C17 C 0.60687(17) 0.46178(17) 0.70755(14) 0.0333(6) Uani 1 1 d . . . . .
C18 C 0.4381(3) 0.5263(2) 0.8493(3) 0.0799(16) Uani 1 1 d D . . . .
C22 C 0.60558(17) 0.33155(16) 0.75082(14) 0.0323(6) Uani 1 1 d . . . . .
H22A H 0.565490 0.301323 0.771069 0.039 Uiso 1 1 calc R . . . .
H22B H 0.608341 0.315957 0.703139 0.039 Uiso 1 1 calc R . . . .
C23 C 0.68521(17) 0.31809(15) 0.78919(14) 0.0312(6) Uani 1 1 d . . . . .
C24 C 0.75576(17) 0.32160(15) 0.75738(14) 0.0310(6) Uani 1 1 d . . . . .
C25 C 0.82860(17) 0.31101(15) 0.79317(14) 0.0313(6) Uani 1 1 d . . . . .
C26 C 0.82939(16) 0.29535(15) 0.86233(14) 0.0303(6) Uani 1 1 d . . . . .
H26 H 0.878556 0.287944 0.887331 0.036 Uiso 1 1 calc R . . . .
C27 C 0.76032(17) 0.29018(15) 0.89609(14) 0.0307(6) Uani 1 1 d . . . . .
C28 C 0.68923(17) 0.30165(15) 0.85798(14) 0.0310(6) Uani 1 1 d . . . . .
H28 H 0.641616 0.298093 0.879909 0.037 Uiso 1 1 calc R . . . .
C29 C 0.76017(16) 0.27083(17) 0.97162(14) 0.0323(6) Uani 1 1 d . . . . .
C30 C 0.7147(2) 0.3291(2) 1.00772(16) 0.0457(8) Uani 1 1 d . . . . .
H30A H 0.741605 0.375660 1.004641 0.068 Uiso 1 1 calc GR . . . .
H30B H 0.712157 0.315900 1.055538 0.068 Uiso 1 1 calc GR . . . .
H30C H 0.661189 0.332947 0.986046 0.068 Uiso 1 1 calc GR . . . .
C31 C 0.84337(18) 0.26581(18) 1.00620(14) 0.0357(7) Uani 1 1 d . . . . .
H31A H 0.872235 0.226954 0.985243 0.054 Uiso 1 1 calc GR . . . .
H31B H 0.840362 0.255459 1.054568 0.054 Uiso 1 1 calc GR . . . .
H31C H 0.870815 0.311793 1.000930 0.054 Uiso 1 1 calc GR . . . .
C32 C 0.7200(2) 0.19742(19) 0.97877(16) 0.0439(8) Uani 1 1 d . . . . .
H32A H 0.665975 0.199813 0.957995 0.066 Uiso 1 1 calc GR . . . .
H32B H 0.718961 0.185272 1.026967 0.066 Uiso 1 1 calc GR . . . .
H32C H 0.749279 0.160218 0.955925 0.066 Uiso 1 1 calc GR . . . .
C33 C 0.90565(17) 0.31628(16) 0.75839(14) 0.0327(6) Uani 1 1 d . . . . .
H33A H 0.945356 0.284856 0.782834 0.039 Uiso 1 1 calc R . . . .
H33B H 0.896724 0.297596 0.711504 0.039 Uiso 1 1 calc R . . . .
C34 C 0.93873(16) 0.39273(16) 0.75561(14) 0.0324(6) Uani 1 1 d . . . . .
C35 C 0.99460(17) 0.41657(17) 0.80581(15) 0.0345(6) Uani 1 1 d . . . . .
H35 H 1.012878 0.383741 0.840452 0.041 Uiso 1 1 calc R . . . .
C36 C 1.02469(18) 0.48665(18) 0.80720(16) 0.0377(7) Uani 1 1 d . . . . .
C37 C 0.99488(18) 0.53400(17) 0.75691(15) 0.0362(7) Uani 1 1 d . . . . .
H37 H 1.013425 0.582444 0.757511 0.043 Uiso 1 1 calc R . . . .
C38 C 0.93894(17) 0.51302(17) 0.70581(14) 0.0327(6) Uani 1 1 d . . . . .
C39 C 0.91324(17) 0.44147(18) 0.70492(14) 0.0339(6) Uani 1 1 d . . . . .
C40 C 1.0851(2) 0.51180(19) 0.86375(19) 0.0495(9) Uani 1 1 d . . . . .
C41 C 1.0547(6) 0.5744(5) 0.8971(4) 0.068(3) Uani 0.490(7) 1 d . . P A 2
H41A H 1.046122 0.613816 0.864220 0.102 Uiso 0.490(7) 1 calc GR . P A 2
H41B H 1.092641 0.589904 0.933982 0.102 Uiso 0.490(7) 1 calc GR . P A 2
H41C H 1.004697 0.561978 0.915723 0.102 Uiso 0.490(7) 1 calc GR . P A 2
C42 C 1.1139(6) 0.4512(5) 0.9104(4) 0.054(2) Uani 0.490(7) 1 d . . P A 2
H42A H 1.069547 0.431346 0.933181 0.081 Uiso 0.490(7) 1 calc GR . P A 2
H42B H 1.153606 0.469900 0.944367 0.081 Uiso 0.490(7) 1 calc GR . P A 2
H42C H 1.137207 0.413156 0.883834 0.081 Uiso 0.490(7) 1 calc GR . P A 2
C43 C 1.1618(4) 0.5358(5) 0.8233(4) 0.059(2) Uani 0.490(7) 1 d . . P A 2
H43A H 1.182830 0.493470 0.800970 0.088 Uiso 0.490(7) 1 calc GR . P A 2
H43B H 1.202472 0.555859 0.855731 0.088 Uiso 0.490(7) 1 calc GR . P A 2
H43C H 1.145981 0.572444 0.789175 0.088 Uiso 0.490(7) 1 calc GR . P A 2
C44 C 0.90059(17) 0.56914(17) 0.65740(15) 0.0353(6) Uani 1 1 d . . . . .
H44A H 0.844247 0.556212 0.649612 0.042 Uiso 1 1 calc R . . . .
H44B H 0.902943 0.616168 0.681370 0.042 Uiso 1 1 calc R . . . .
C45 C 0.93207(16) 0.58111(16) 0.58813(15) 0.0326(6) Uani 1 1 d . . . . .
C46 C 0.90219(16) 0.54344(16) 0.53070(15) 0.0316(6) Uani 1 1 d . . . . .
C47 C 0.92086(16) 0.56286(16) 0.46585(15) 0.0319(6) Uani 1 1 d . . . . .
C48 C 0.97384(16) 0.61945(16) 0.45943(15) 0.0318(6) Uani 1 1 d . . . . .
H48 H 0.987441 0.632810 0.415388 0.038 Uiso 1 1 calc R . . . .
C49 C 1.00754(16) 0.65713(17) 0.51541(15) 0.0330(6) Uani 1 1 d . . . . .
C50 C 0.98537(17) 0.63654(16) 0.57916(15) 0.0325(6) Uani 1 1 d . . . . .
H50 H 1.007622 0.661429 0.618040 0.039 Uiso 1 1 calc R . . . .
C51 C 1.06584(18) 0.71974(17) 0.50940(15) 0.0357(7) Uani 1 1 d . . . . .
C52 C 1.14522(18) 0.69911(19) 0.54609(17) 0.0433(8) Uani 1 1 d . . . . .
H52A H 1.137684 0.687422 0.593541 0.065 Uiso 1 1 calc GR . . . .
H52B H 1.181869 0.739769 0.544296 0.065 Uiso 1 1 calc GR . . . .
H52C H 1.166797 0.656941 0.523882 0.065 Uiso 1 1 calc GR . . . .
C53 C 1.0800(2) 0.7376(2) 0.43562(17) 0.0456(8) Uani 1 1 d . . . . .
H53A H 1.103387 0.695714 0.414451 0.068 Uiso 1 1 calc GR . . . .
H53B H 1.115837 0.778967 0.434471 0.068 Uiso 1 1 calc GR . . . .
H53C H 1.029768 0.749671 0.410733 0.068 Uiso 1 1 calc GR . . . .
C54 C 1.0346(2) 0.78819(19) 0.5424(2) 0.0475(8) Uani 1 1 d . . . . .
H54A H 0.983098 0.800892 0.520137 0.071 Uiso 1 1 calc GR . . . .
H54B H 1.071470 0.828150 0.537459 0.071 Uiso 1 1 calc GR . . . .
H54C H 1.029216 0.779158 0.590726 0.071 Uiso 1 1 calc GR . . . .
C55 C 0.88214(17) 0.52577(16) 0.40281(15) 0.0327(6) Uani 1 1 d . . . . .
H55A H 0.916927 0.530780 0.365138 0.039 Uiso 1 1 calc R . . . .
H55B H 0.876596 0.473550 0.412320 0.039 Uiso 1 1 calc R . . . .
C56 C 0.80123(17) 0.55681(16) 0.38042(14) 0.0312(6) Uani 1 1 d . . . . .
C57 C 0.79498(17) 0.61543(16) 0.33677(14) 0.0324(6) Uani 1 1 d . . . . .
H57 H 0.841655 0.634443 0.320190 0.039 Uiso 1 1 calc R . . . .
C58 C 0.72281(18) 0.64801(17) 0.31592(14) 0.0337(6) Uani 1 1 d . . . . .
C59 C 0.65553(17) 0.61915(16) 0.34182(14) 0.0322(6) Uani 1 1 d . . . . .
H59 H 0.605846 0.640320 0.328940 0.039 Uiso 1 1 calc R . . . .
C60 C 0.65888(17) 0.56029(16) 0.38598(13) 0.0307(6) Uani 1 1 d . . . . .
C61 C 0.73184(17) 0.52964(16) 0.40394(14) 0.0308(6) Uani 1 1 d . . . . .
C62 C 0.71888(18) 0.71107(17) 0.26543(15) 0.0365(7) Uani 1 1 d D . . . .
C66 C 0.58319(17) 0.53211(16) 0.41261(14) 0.0324(6) Uani 1 1 d . . . . .
H66A H 0.590404 0.480573 0.425066 0.039 Uiso 1 1 calc R . . . .
H66B H 0.540493 0.534960 0.375877 0.039 Uiso 1 1 calc R . . . .
C41A C 1.0399(5) 0.5125(5) 0.9352(4) 0.062(2) Uani 0.510(7) 1 d . . P A 1
H41D H 0.996176 0.546981 0.931131 0.093 Uiso 0.510(7) 1 calc GR . P A 1
H41E H 1.077309 0.526852 0.972938 0.093 Uiso 0.510(7) 1 calc GR . P A 1
H41F H 1.019630 0.464058 0.943847 0.093 Uiso 0.510(7) 1 calc GR . P A 1
C42A C 1.1505(5) 0.4610(5) 0.8751(6) 0.064(3) Uani 0.510(7) 1 d . . P A 1
H42D H 1.130316 0.414153 0.889141 0.095 Uiso 0.510(7) 1 calc GR . P A 1
H42E H 1.188092 0.479738 0.910794 0.095 Uiso 0.510(7) 1 calc GR . P A 1
H42F H 1.176805 0.455099 0.833049 0.095 Uiso 0.510(7) 1 calc GR . P A 1
C43A C 1.1136(5) 0.5885(4) 0.8570(4) 0.058(2) Uani 0.510(7) 1 d . . P A 1
H43D H 1.140145 0.593414 0.814946 0.087 Uiso 0.510(7) 1 calc GR . P A 1
H43E H 1.150592 0.600344 0.895838 0.087 Uiso 0.510(7) 1 calc GR . P A 1
H43F H 1.068636 0.621625 0.855958 0.087 Uiso 0.510(7) 1 calc GR . P A 1
C63A C 0.6332(2) 0.7380(2) 0.2488(2) 0.0454(9) Uani 0.878(4) 1 d D . P B 1
H63A H 0.601092 0.698459 0.228659 0.068 Uiso 0.878(4) 1 calc GR . P B 1
H63B H 0.633336 0.778339 0.216672 0.068 Uiso 0.878(4) 1 calc GR . P B 1
H63C H 0.611133 0.754203 0.290627 0.068 Uiso 0.878(4) 1 calc GR . P B 1
C64A C 0.7673(2) 0.7744(2) 0.2945(2) 0.0473(9) Uani 0.878(4) 1 d D . P B 1
H64A H 0.744259 0.792415 0.335239 0.071 Uiso 0.878(4) 1 calc GR . P B 1
H64B H 0.767486 0.813054 0.260672 0.071 Uiso 0.878(4) 1 calc GR . P B 1
H64C H 0.821451 0.758408 0.306443 0.071 Uiso 0.878(4) 1 calc GR . P B 1
C65A C 0.7513(3) 0.6865(2) 0.19876(19) 0.0484(10) Uani 0.878(4) 1 d D . P B 1
H65A H 0.806448 0.671893 0.207442 0.073 Uiso 0.878(4) 1 calc GR . P B 1
H65B H 0.747840 0.726478 0.166137 0.073 Uiso 0.878(4) 1 calc GR . P B 1
H65C H 0.720391 0.645463 0.180156 0.073 Uiso 0.878(4) 1 calc GR . P B 1
C63B C 0.6879(18) 0.6787(16) 0.1970(10) 0.0484(10) Uani 0.122(4) 1 d D . P B 2
H63D H 0.726030 0.643716 0.181908 0.073 Uiso 0.122(4) 1 calc GR . P B 2
H63E H 0.680188 0.717418 0.163315 0.073 Uiso 0.122(4) 1 calc GR . P B 2
H63F H 0.637571 0.654375 0.202192 0.073 Uiso 0.122(4) 1 calc GR . P B 2
C64B C 0.6760(16) 0.7758(12) 0.2909(13) 0.0454(9) Uani 0.122(4) 1 d D . P B 2
H64D H 0.621873 0.762098 0.298818 0.068 Uiso 0.122(4) 1 calc GR . P B 2
H64E H 0.675255 0.814472 0.257005 0.068 Uiso 0.122(4) 1 calc GR . P B 2
H64F H 0.703024 0.792790 0.333467 0.068 Uiso 0.122(4) 1 calc GR . P B 2
C65B C 0.8069(11) 0.7368(16) 0.2551(15) 0.0473(9) Uani 0.122(4) 1 d D . P B 2
H65D H 0.831370 0.755154 0.298182 0.071 Uiso 0.122(4) 1 calc GR . P B 2
H65E H 0.805775 0.775283 0.220911 0.071 Uiso 0.122(4) 1 calc GR . P B 2
H65F H 0.837503 0.695857 0.239852 0.071 Uiso 0.122(4) 1 calc GR . P B 2
O7 O 0.7628(4) 0.6040(3) 0.9179(3) 0.127(2) Uani 0.862(7) 1 d D . P C 1
O8 O 0.7710(3) 0.5843(2) 0.8091(3) 0.0757(14) Uani 0.862(7) 1 d D . P C 1
C70 C 0.7668(7) 0.5641(4) 0.8722(6) 0.110(4) Uani 0.862(7) 1 d D . P C 1
C72 C 0.7692(6) 0.6589(3) 0.7956(4) 0.093(2) Uani 0.862(7) 1 d D . P C 1
H72A H 0.768704 0.666848 0.746493 0.140 Uiso 0.862(7) 1 calc GR . P C 1
H72B H 0.815836 0.681899 0.818216 0.140 Uiso 0.862(7) 1 calc GR . P C 1
H72C H 0.721660 0.680048 0.812523 0.140 Uiso 0.862(7) 1 calc GR . P C 1
C73 C 0.7794(10) 0.4825(4) 0.8751(5) 0.163(6) Uani 0.862(7) 1 d D . P C 1
H73A H 0.826631 0.471587 0.904679 0.245 Uiso 0.862(7) 1 calc GR . P C 1
H73B H 0.785955 0.464176 0.829345 0.245 Uiso 0.862(7) 1 calc GR . P C 1
H73C H 0.733602 0.459357 0.893141 0.245 Uiso 0.862(7) 1 calc GR . P C 1
O8A O 0.7801(19) 0.5558(18) 0.8737(13) 0.068(7) Uani 0.138(7) 1 d D . P C 2
O7A O 0.7676(12) 0.5303(13) 0.7685(9) 0.068(7) Uani 0.138(7) 1 d D . P C 2
C70A C 0.7849(16) 0.5732(18) 0.8105(16) 0.068(7) Uani 0.138(7) 1 d D . P C 2
C73A C 0.8173(19) 0.6509(14) 0.8147(13) 0.054(8) Uani 0.138(7) 1 d D . P C 2
H73D H 0.777796 0.683085 0.832119 0.080 Uiso 0.138(7) 1 calc GR . P C 2
H73E H 0.829449 0.666943 0.769435 0.080 Uiso 0.138(7) 1 calc GR . P C 2
H73F H 0.865276 0.652036 0.845327 0.080 Uiso 0.138(7) 1 calc GR . P C 2
C72A C 0.7218(15) 0.4989(14) 0.8865(16) 0.051(9) Uani 0.138(7) 1 d D . P C 2
H72D H 0.735776 0.476381 0.930649 0.077 Uiso 0.138(7) 1 calc GR . P C 2
H72E H 0.721877 0.462200 0.850766 0.077 Uiso 0.138(7) 1 calc GR . P C 2
H72F H 0.669337 0.520552 0.886544 0.077 Uiso 0.138(7) 1 calc GR . P C 2
C21 C 0.4547(8) 0.5978(6) 0.8802(5) 0.073(3) Uani 0.609(7) 1 d D . P D 1
H21A H 0.503486 0.595367 0.909768 0.109 Uiso 0.609(7) 1 calc GR . P D 1
H21B H 0.411107 0.611948 0.906978 0.109 Uiso 0.609(7) 1 calc GR . P D 1
H21C H 0.460678 0.633538 0.844345 0.109 Uiso 0.609(7) 1 calc GR . P D 1
C20 C 0.4103(5) 0.4705(4) 0.8921(5) 0.065(2) Uani 0.609(7) 1 d D . P D 1
H20A H 0.390547 0.429837 0.864022 0.098 Uiso 0.609(7) 1 calc GR . P D 1
H20B H 0.367805 0.489688 0.917660 0.098 Uiso 0.609(7) 1 calc GR . P D 1
H20C H 0.453648 0.454074 0.923770 0.098 Uiso 0.609(7) 1 calc GR . P D 1
C19 C 0.3545(4) 0.5430(4) 0.7958(4) 0.065(2) Uani 0.609(7) 1 d D . P D 1
H19A H 0.366386 0.579501 0.762147 0.097 Uiso 0.609(7) 1 calc GR . P D 1
H19B H 0.312228 0.560687 0.822531 0.097 Uiso 0.609(7) 1 calc GR . P D 1
H19C H 0.337563 0.498196 0.772577 0.097 Uiso 0.609(7) 1 calc GR . P D 1
C21A C 0.4286(14) 0.6078(9) 0.8539(10) 0.073(3) Uani 0.391(7) 1 d D . P D 2
H21D H 0.480461 0.630320 0.862630 0.109 Uiso 0.391(7) 1 calc GR . P D 2
H21E H 0.395666 0.619526 0.890954 0.109 Uiso 0.391(7) 1 calc GR . P D 2
H21F H 0.403610 0.626129 0.811012 0.109 Uiso 0.391(7) 1 calc GR . P D 2
C19A C 0.3800(6) 0.4769(7) 0.8573(7) 0.058(3) Uani 0.391(7) 1 d D . P D 2
H19D H 0.348689 0.470418 0.814036 0.088 Uiso 0.391(7) 1 calc GR . P D 2
H19E H 0.345924 0.494195 0.891682 0.088 Uiso 0.391(7) 1 calc GR . P D 2
H19F H 0.403554 0.430574 0.871812 0.088 Uiso 0.391(7) 1 calc GR . P D 2
C20A C 0.4953(6) 0.5172(6) 0.9283(4) 0.055(3) Uani 0.391(7) 1 d D . P D 2
H20D H 0.512265 0.466839 0.934393 0.083 Uiso 0.391(7) 1 calc GR . P D 2
H20E H 0.463342 0.531095 0.965457 0.083 Uiso 0.391(7) 1 calc GR . P D 2
H20F H 0.541579 0.548628 0.928492 0.083 Uiso 0.391(7) 1 calc GR . P D 2

loop_
_atom_site_aniso_label
_atom_site_aniso_U_11
_atom_site_aniso_U_22
_atom_site_aniso_U_33
_atom_site_aniso_U_23
_atom_site_aniso_U_13
_atom_site_aniso_U_12
O1 0.0386(11) 0.0373(12) 0.0369(11) 0.0056(9) 0.0079(9) 0.0072(9)
O2 0.0555(14) 0.0517(14) 0.0332(11) 0.0116(10) 0.0115(10) 0.0185(11)
O3 0.0348(10) 0.0381(12) 0.0305(10) 0.0050(9) 0.0000(8) 0.0025(9)
O4 0.0432(12) 0.0454(13) 0.0359(11) 0.0073(10) -0.0027(9) -0.0147(10)
O5 0.0392(11) 0.0364(12) 0.0414(11) 0.0108(9) -0.0017(9) -0.0048(9)
O6 0.0336(10) 0.0289(10) 0.0355(10) 0.0048(8) 0.0014(8) 0.0003(8)
C1 0.0295(13) 0.0283(15) 0.0355(14) 0.0048(12) 0.0052(11) -0.0013(11)
C2 0.0301(13) 0.0274(14) 0.0356(14) 0.0025(11) 0.0054(11) -0.0053(11)
C3 0.0281(13) 0.0322(15) 0.0350(14) 0.0043(12) 0.0011(11) -0.0030(11)
C4 0.0286(13) 0.0279(15) 0.0402(15) 0.0007(12) 0.0037(11) -0.0045(11)
C5 0.0327(14) 0.0290(15) 0.0358(14) -0.0019(12) 0.0074(11) -0.0045(12)
C6 0.0323(14) 0.0290(15) 0.0345(14) 0.0040(12) 0.0043(11) -0.0043(12)
C7 0.0321(15) 0.0311(16) 0.0453(16) 0.0015(13) 0.0034(12) -0.0002(12)
C8 0.038(2) 0.042(2) 0.162(5) 0.041(3) 0.021(2) 0.0065(17)
C9 0.0374(16) 0.051(2) 0.0478(18) -0.0094(16) -0.0035(14) 0.0145(15)
C10 0.055(2) 0.072(3) 0.051(2) -0.0203(19) -0.0113(17) 0.031(2)
C11 0.0347(15) 0.0320(16) 0.0354(15) -0.0002(12) 0.0016(12) -0.0010(12)
C12 0.0333(14) 0.0333(16) 0.0311(13) 0.0022(12) -0.0022(11) -0.0014(12)
C13 0.0467(17) 0.0292(16) 0.0421(16) -0.0010(13) 0.0070(13) 0.0006(13)
C14 0.054(2) 0.0362(18) 0.0496(18) -0.0008(15) 0.0159(15) 0.0002(15)
C15 0.0372(15) 0.0342(16) 0.0405(15) 0.0045(13) 0.0067(12) -0.0018(13)
C16 0.0314(14) 0.0330(16) 0.0312(13) 0.0002(12) -0.0045(11) -0.0015(12)
C17 0.0327(14) 0.0370(16) 0.0298(13) 0.0011(12) -0.0006(11) 0.0042(12)
C18 0.110(4) 0.039(2) 0.101(4) -0.001(2) 0.075(3) 0.004(2)
C22 0.0328(14) 0.0334(16) 0.0304(13) 0.0004(12) 0.0009(11) -0.0019(12)
C23 0.0323(14) 0.0250(14) 0.0358(14) -0.0010(11) -0.0005(11) -0.0001(11)
C24 0.0370(15) 0.0257(14) 0.0302(13) 0.0015(11) 0.0012(11) -0.0011(12)
C25 0.0339(14) 0.0246(14) 0.0352(14) 0.0015(11) 0.0021(11) 0.0009(11)
C26 0.0309(14) 0.0256(14) 0.0339(14) -0.0009(11) -0.0008(11) -0.0006(11)
C27 0.0326(14) 0.0238(14) 0.0354(14) -0.0025(11) 0.0001(11) -0.0009(11)
C28 0.0315(14) 0.0277(14) 0.0340(14) -0.0007(11) 0.0034(11) -0.0029(11)
C29 0.0292(14) 0.0355(16) 0.0322(14) -0.0008(12) 0.0018(11) -0.0014(12)
C30 0.0406(17) 0.059(2) 0.0367(16) -0.0038(15) 0.0004(13) 0.0145(16)
C31 0.0371(15) 0.0398(17) 0.0299(14) 0.0019(12) 0.0004(11) 0.0015(13)
C32 0.0474(18) 0.0466(19) 0.0371(16) 0.0111(14) -0.0016(13) -0.0098(15)
C33 0.0339(14) 0.0321(15) 0.0317(14) 0.0038(12) 0.0004(11) 0.0005(12)
C34 0.0306(14) 0.0336(16) 0.0340(14) 0.0017(12) 0.0090(11) 0.0017(12)
C35 0.0311(14) 0.0369(16) 0.0355(14) 0.0044(13) 0.0017(11) 0.0040(12)
C36 0.0384(16) 0.0379(17) 0.0368(15) 0.0014(13) 0.0031(12) 0.0019(13)
C37 0.0361(15) 0.0338(16) 0.0387(15) -0.0001(13) 0.0029(12) 0.0011(13)
C38 0.0324(14) 0.0351(16) 0.0313(14) 0.0021(12) 0.0068(11) 0.0015(12)
C39 0.0301(14) 0.0422(17) 0.0299(14) 0.0006(12) 0.0050(11) -0.0002(12)
C40 0.054(2) 0.0380(19) 0.053(2) 0.0022(15) -0.0178(16) -0.0033(15)
C41 0.095(7) 0.049(5) 0.055(5) -0.017(4) -0.027(5) 0.008(5)
C42 0.068(6) 0.043(4) 0.048(5) -0.003(4) -0.017(4) -0.002(4)
C43 0.042(4) 0.059(5) 0.072(5) 0.005(4) -0.018(4) -0.010(4)
C44 0.0338(14) 0.0356(16) 0.0366(15) -0.0010(13) 0.0026(12) 0.0036(12)
C45 0.0300(14) 0.0315(15) 0.0364(14) 0.0056(12) 0.0019(11) 0.0070(12)
C46 0.0268(13) 0.0276(15) 0.0402(15) 0.0050(12) 0.0005(11) 0.0036(11)
C47 0.0280(13) 0.0303(15) 0.0373(15) -0.0004(12) 0.0020(11) 0.0060(11)
C48 0.0291(13) 0.0324(15) 0.0343(14) 0.0039(12) 0.0047(11) 0.0035(12)
C49 0.0285(14) 0.0329(16) 0.0376(15) 0.0009(12) 0.0015(11) 0.0043(12)
C50 0.0307(14) 0.0317(15) 0.0345(14) -0.0013(12) -0.0019(11) 0.0039(12)
C51 0.0358(15) 0.0337(16) 0.0377(15) -0.0012(13) 0.0048(12) -0.0006(13)
C52 0.0341(16) 0.0454(19) 0.0505(18) -0.0016(15) 0.0045(13) -0.0065(14)
C53 0.0510(19) 0.0423(19) 0.0438(17) 0.0013(15) 0.0067(14) -0.0121(15)
C54 0.0464(18) 0.0364(18) 0.061(2) -0.0006(16) 0.0132(16) -0.0017(15)
C55 0.0327(14) 0.0304(15) 0.0355(14) -0.0008(12) 0.0054(11) 0.0007(12)
C56 0.0330(14) 0.0331(15) 0.0275(13) -0.0070(11) 0.0027(11) -0.0011(12)
C57 0.0368(15) 0.0319(15) 0.0291(13) -0.0046(12) 0.0066(11) -0.0058(12)
C58 0.0431(16) 0.0334(16) 0.0247(13) -0.0040(12) 0.0023(11) -0.0027(13)
C59 0.0358(15) 0.0311(15) 0.0294(13) -0.0032(12) 0.0012(11) 0.0027(12)
C60 0.0351(14) 0.0302(15) 0.0264(13) -0.0032(11) -0.0002(11) -0.0011(12)
C61 0.0375(15) 0.0282(14) 0.0268(13) -0.0023(11) 0.0028(11) -0.0008(12)
C62 0.0401(16) 0.0371(17) 0.0322(14) 0.0027(13) 0.0014(12) -0.0015(13)
C66 0.0336(14) 0.0304(15) 0.0329(14) 0.0011(12) 0.0005(11) 0.0000(12)
C41A 0.080(6) 0.066(6) 0.038(4) 0.000(3) -0.006(3) -0.011(4)
C42A 0.048(5) 0.055(5) 0.084(7) 0.001(5) -0.022(4) -0.009(4)
C43A 0.070(5) 0.051(5) 0.050(4) 0.001(3) -0.020(4) -0.013(4)
C63A 0.048(2) 0.044(2) 0.044(2) 0.0158(17) 0.0023(16) -0.0002(17)
C64A 0.053(2) 0.036(2) 0.052(2) 0.0093(17) -0.0037(17) -0.0046(17)
C65A 0.057(2) 0.052(2) 0.0367(18) 0.0126(17) 0.0071(17) -0.001(2)
C63B 0.057(2) 0.052(2) 0.0367(18) 0.0126(17) 0.0071(17) -0.001(2)
C64B 0.048(2) 0.044(2) 0.044(2) 0.0158(17) 0.0023(16) -0.0002(17)
C65B 0.053(2) 0.036(2) 0.052(2) 0.0093(17) -0.0037(17) -0.0046(17)
O7 0.220(7) 0.072(3) 0.087(3) -0.012(3) -0.003(4) -0.036(4)
O8 0.095(3) 0.0346(19) 0.094(3) -0.001(2) -0.015(2) -0.0001(19)
C70 0.171(11) 0.041(4) 0.108(6) 0.013(4) -0.055(6) -0.038(5)
C72 0.131(7) 0.050(3) 0.094(5) 0.001(3) -0.023(5) -0.010(4)
C73 0.34(2) 0.038(4) 0.106(6) 0.009(4) 0.007(9) 0.003(7)
O8A 0.055(9) 0.105(16) 0.044(8) -0.013(8) 0.021(6) 0.010(9)
O7A 0.055(9) 0.105(16) 0.044(8) -0.013(8) 0.021(6) 0.010(9)
C70A 0.055(9) 0.105(16) 0.044(8) -0.013(8) 0.021(6) 0.010(9)
C73A 0.057(17) 0.062(19) 0.040(13) 0.030(13) -0.015(12) -0.019(14)
C72A 0.055(15) 0.013(12) 0.08(2) 0.012(12) -0.033(15) -0.007(10)
C21 0.097(10) 0.053(4) 0.075(8) -0.009(5) 0.051(6) 0.006(5)
C20 0.062(5) 0.058(4) 0.080(6) 0.000(4) 0.035(4) 0.011(4)
C19 0.053(4) 0.066(5) 0.079(5) 0.011(4) 0.025(3) 0.019(3)
C21A 0.097(10) 0.053(4) 0.075(8) -0.009(5) 0.051(6) 0.006(5)
C19A 0.032(5) 0.078(8) 0.067(7) -0.003(6) 0.018(5) 0.009(5)
C20A 0.057(6) 0.070(7) 0.040(5) -0.004(4) 0.014(4) 0.001(5)

loop_
_atom_type_symbol
_atom_type_description
_atom_type_scat_dispersion_real
_atom_type_scat_dispersion_imag
_atom_type_scat_source
C C 0.0181 0.0091 'International Tables Vol C Tables 4.2.6.8 and 6.1.1.4'
H H 0.0000 0.0000 'International Tables Vol C Tables 4.2.6.8 and 6.1.1.4'
O O 0.0492 0.0322 'International Tables Vol C Tables 4.2.6.8 and 6.1.1.4'

loop_
_geom_angle_atom_site_label_1
_geom_angle_atom_site_label_2
_geom_angle_atom_site_label_3
_geom_angle
_geom_angle_site_symmetry_1
_geom_angle_site_symmetry_3
_geom_angle_publ_flag
C1 O1 H1 109.5 . . ?
C17 O2 H2 109.5 . . ?
C24 O3 H3 109.5 . . ?
C39 O4 H4 109.5 . . ?
C46 O5 H5 109.5 . . ?
C61 O6 H6 109.5 . . ?
O1 C1 C2 119.9(3) . . ?
O1 C1 C6 118.3(3) . . ?
C6 C1 C2 121.8(3) . . ?
C1 C2 C66 121.3(3) . . ?
C3 C2 C1 117.9(3) . . ?
C3 C2 C66 120.8(3) . . ?
C2 C3 H3A 118.6 . . ?
C2 C3 C4 122.9(3) . . ?
C4 C3 H3A 118.6 . . ?
C3 C4 C7 120.7(3) . . ?
C5 C4 C3 116.7(3) . . ?
C5 C4 C7 122.5(3) . . ?
C4 C5 H5A 118.6 . . ?
C4 C5 C6 122.8(3) . . ?
C6 C5 H5A 118.6 . . ?
C1 C6 C5 118.0(3) . . ?
C1 C6 C11 121.7(3) . . ?
C5 C6 C11 120.3(3) . . ?
C8 C7 C4 109.3(3) . . ?
C9 C7 C4 111.0(3) . . ?
C9 C7 C8 108.8(3) . . ?
C10 C7 C4 112.4(3) . . ?
C10 C7 C8 108.6(4) . . ?
C10 C7 C9 106.6(3) . . ?
C7 C8 H8A 109.5 . . ?
C7 C8 H8B 109.5 . . ?
C7 C8 H8C 109.5 . . ?
H8A C8 H8B 109.5 . . ?
H8A C8 H8C 109.5 . . ?
H8B C8 H8C 109.5 . . ?
C7 C9 H9A 109.5 . . ?
C7 C9 H9B 109.5 . . ?
C7 C9 H9C 109.5 . . ?
H9A C9 H9B 109.5 . . ?
H9A C9 H9C 109.5 . . ?
H9B C9 H9C 109.5 . . ?
C7 C10 H10A 109.5 . . ?
C7 C10 H10B 109.5 . . ?
C7 C10 H10C 109.5 . . ?
H10A C10 H10B 109.5 . . ?
H10A C10 H10C 109.5 . . ?
H10B C10 H10C 109.5 . . ?
C6 C11 H11A 108.4 . . ?
C6 C11 H11B 108.4 . . ?
H11A C11 H11B 107.4 . . ?
C12 C11 C6 115.7(2) . . ?
C12 C11 H11A 108.4 . . ?
C12 C11 H11B 108.4 . . ?
C13 C12 C11 120.2(3) . . ?
C13 C12 C17 117.6(3) . . ?
C17 C12 C11 122.2(3) . . ?
C12 C13 H13 118.5 . . ?
C14 C13 C12 123.1(3) . . ?
C14 C13 H13 118.5 . . ?
C13 C14 C15 117.2(3) . . ?
C13 C14 C18 121.9(3) . . ?
C15 C14 C18 120.9(3) . . ?
C14 C15 H15 119.0 . . ?
C16 C15 C14 122.0(3) . . ?
C16 C15 H15 119.0 . . ?
C15 C16 C17 118.4(3) . . ?
C15 C16 C22 119.6(3) . . ?
C17 C16 C22 122.0(3) . . ?
O2 C17 C12 119.8(3) . . ?
O2 C17 C16 118.5(3) . . ?
C16 C17 C12 121.7(3) . . ?
C14 C18 C19 103.3(4) . . ?
C14 C18 C20A 100.1(5) . . ?
C21 C18 C14 112.4(6) . . ?
C21 C18 C19 102.4(6) . . ?
C20 C18 C14 116.8(4) . . ?
C20 C18 C21 117.5(7) . . ?
C20 C18 C19 101.2(6) . . ?
C21A C18 C14 112.5(9) . . ?
C21A C18 C20A 95.5(9) . . ?
C19A C18 C14 115.4(6) . . ?
C19A C18 C21A 125.1(11) . . ?
C19A C18 C20A 100.9(8) . . ?
C16 C22 H22A 108.8 . . ?
C16 C22 H22B 108.8 . . ?
H22A C22 H22B 107.7 . . ?
C23 C22 C16 113.9(2) . . ?
C23 C22 H22A 108.8 . . ?
C23 C22 H22B 108.8 . . ?
C24 C23 C22 122.1(3) . . ?
C28 C23 C22 119.9(3) . . ?
C28 C23 C24 117.9(3) . . ?
O3 C24 C23 118.8(2) . . ?
O3 C24 C25 119.3(3) . . ?
C25 C24 C23 121.8(3) . . ?
C24 C25 C26 117.9(3) . . ?
C24 C25 C33 121.6(3) . . ?
C26 C25 C33 120.5(2) . . ?
C25 C26 H26 118.9 . . ?
C25 C26 C27 122.3(3) . . ?
C27 C26 H26 118.9 . . ?
C26 C27 C29 122.8(2) . . ?
C28 C27 C26 117.4(3) . . ?
C28 C27 C29 119.8(3) . . ?
C23 C28 C27 122.6(3) . . ?
C23 C28 H28 118.7 . . ?
C27 C28 H28 118.7 . . ?
C30 C29 C27 109.0(2) . . ?
C31 C29 C27 112.3(2) . . ?
C31 C29 C30 108.6(2) . . ?
C31 C29 C32 108.1(3) . . ?
C32 C29 C27 109.2(2) . . ?
C32 C29 C30 109.6(3) . . ?
C29 C30 H30A 109.5 . . ?
C29 C30 H30B 109.5 . . ?
C29 C30 H30C 109.5 . . ?
H30A C30 H30B 109.5 . . ?
H30A C30 H30C 109.5 . . ?
H30B C30 H30C 109.5 . . ?
C29 C31 H31A 109.5 . . ?
C29 C31 H31B 109.5 . . ?
C29 C31 H31C 109.5 . . ?
H31A C31 H31B 109.5 . . ?
H31A C31 H31C 109.5 . . ?
H31B C31 H31C 109.5 . . ?
C29 C32 H32A 109.5 . . ?
C29 C32 H32B 109.5 . . ?
C29 C32 H32C 109.5 . . ?
H32A C32 H32B 109.5 . . ?
H32A C32 H32C 109.5 . . ?
H32B C32 H32C 109.5 . . ?
C25 C33 H33A 108.7 . . ?
C25 C33 H33B 108.7 . . ?
H33A C33 H33B 107.6 . . ?
C34 C33 C25 114.0(2) . . ?
C34 C33 H33A 108.7 . . ?
C34 C33 H33B 108.7 . . ?
C35 C34 C33 120.1(3) . . ?
C39 C34 C33 122.0(3) . . ?
C39 C34 C35 117.8(3) . . ?
C34 C35 H35 118.7 . . ?
C36 C35 C34 122.6(3) . . ?
C36 C35 H35 118.7 . . ?
C35 C36 C40 121.5(3) . . ?
C37 C36 C35 117.2(3) . . ?
C37 C36 C40 121.2(3) . . ?
C36 C37 H37 118.8 . . ?
C38 C37 C36 122.4(3) . . ?
C38 C37 H37 118.8 . . ?
C37 C38 C39 118.1(3) . . ?
C37 C38 C44 120.2(3) . . ?
C39 C38 C44 121.3(3) . . ?
O4 C39 C34 119.5(3) . . ?
O4 C39 C38 118.8(3) . . ?
C34 C39 C38 121.7(3) . . ?
C36 C40 C43 104.1(4) . . ?
C36 C40 C41A 107.1(4) . . ?
C41 C40 C36 109.3(4) . . ?
C41 C40 C42 115.3(6) . . ?
C41 C40 C43 109.3(6) . . ?
C42 C40 C36 112.9(4) . . ?
C42 C40 C43 105.3(6) . . ?
C42A C40 C36 112.3(4) . . ?
C42A C40 C41A 105.7(6) . . ?
C42A C40 C43A 111.8(6) . . ?
C43A C40 C36 115.1(4) . . ?
C43A C40 C41A 103.9(5) . . ?
C40 C41 H41A 109.5 . . ?
C40 C41 H41B 109.5 . . ?
C40 C41 H41C 109.5 . . ?
H41A C41 H41B 109.5 . . ?
H41A C41 H41C 109.5 . . ?
H41B C41 H41C 109.5 . . ?
C40 C42 H42A 109.5 . . ?
C40 C42 H42B 109.5 . . ?
C40 C42 H42C 109.5 . . ?
H42A C42 H42B 109.5 . . ?
H42A C42 H42C 109.5 . . ?
H42B C42 H42C 109.5 . . ?
C40 C43 H43A 109.5 . . ?
C40 C43 H43B 109.5 . . ?
C40 C43 H43C 109.5 . . ?
H43A C43 H43B 109.5 . . ?
H43A C43 H43C 109.5 . . ?
H43B C43 H43C 109.5 . . ?
C38 C44 H44A 107.3 . . ?
C38 C44 H44B 107.3 . . ?
H44A C44 H44B 106.9 . . ?
C45 C44 C38 120.0(2) . . ?
C45 C44 H44A 107.3 . . ?
C45 C44 H44B 107.3 . . ?
C46 C45 C44 121.8(3) . . ?
C50 C45 C44 119.9(3) . . ?
C50 C45 C46 117.8(3) . . ?
O5 C46 C45 119.4(3) . . ?
O5 C46 C47 118.9(3) . . ?
C47 C46 C45 121.7(3) . . ?
C46 C47 C48 118.2(3) . . ?
C46 C47 C55 121.4(3) . . ?
C48 C47 C55 120.4(3) . . ?
C47 C48 H48 118.9 . . ?
C47 C48 C49 122.3(3) . . ?
C49 C48 H48 118.9 . . ?
C48 C49 C50 117.2(3) . . ?
C48 C49 C51 123.1(3) . . ?
C50 C49 C51 119.7(3) . . ?
C45 C50 C49 122.7(3) . . ?
C45 C50 H50 118.6 . . ?
C49 C50 H50 118.6 . . ?
C49 C51 C54 110.0(3) . . ?
C52 C51 C49 109.1(3) . . ?
C52 C51 C54 109.0(3) . . ?
C53 C51 C49 112.7(3) . . ?
C53 C51 C52 107.9(3) . . ?
C53 C51 C54 108.1(3) . . ?
C51 C52 H52A 109.5 . . ?
C51 C52 H52B 109.5 . . ?
C51 C52 H52C 109.5 . . ?
H52A C52 H52B 109.5 . . ?
H52A C52 H52C 109.5 . . ?
H52B C52 H52C 109.5 . . ?
C51 C53 H53A 109.5 . . ?
C51 C53 H53B 109.5 . . ?
C51 C53 H53C 109.5 . . ?
H53A C53 H53B 109.5 . . ?
H53A C53 H53C 109.5 . . ?
H53B C53 H53C 109.5 . . ?
C51 C54 H54A 109.5 . . ?
C51 C54 H54B 109.5 . . ?
C51 C54 H54C 109.5 . . ?
H54A C54 H54B 109.5 . . ?
H54A C54 H54C 109.5 . . ?
H54B C54 H54C 109.5 . . ?
C47 C55 H55A 109.0 . . ?
C47 C55 H55B 109.0 . . ?
H55A C55 H55B 107.8 . . ?
C56 C55 C47 113.1(2) . . ?
C56 C55 H55A 109.0 . . ?
C56 C55 H55B 109.0 . . ?
C57 C56 C55 120.0(3) . . ?
C57 C56 C61 117.5(3) . . ?
C61 C56 C55 122.4(3) . . ?
C56 C57 H57 118.5 . . ?
C56 C57 C58 123.0(3) . . ?
C58 C57 H57 118.5 . . ?
C57 C58 C62 120.8(3) . . ?
C59 C58 C57 117.0(3) . . ?
C59 C58 C62 122.2(3) . . ?
C58 C59 H59 118.9 . . ?
C60 C59 C58 122.1(3) . . ?
C60 C59 H59 118.9 . . ?
C59 C60 C66 119.2(3) . . ?
C61 C60 C59 118.2(3) . . ?
C61 C60 C66 122.5(3) . . ?
O6 C61 C56 119.6(3) . . ?
C60 C61 O6 118.2(3) . . ?
C60 C61 C56 122.2(3) . . ?
C58 C62 C63A 112.1(3) . . ?
C58 C62 C65A 109.4(3) . . ?
C58 C62 C63B 105.8(11) . . ?
C58 C62 C65B 108.3(10) . . ?
C64A C62 C58 110.1(3) . . ?
C64A C62 C63A 107.9(3) . . ?
C64A C62 C65A 109.4(3) . . ?
C65A C62 C63A 107.8(3) . . ?
C63B C62 C65B 105.5(16) . . ?
C64B C62 C58 112.7(10) . . ?
C64B C62 C63B 117.4(16) . . ?
C64B C62 C65B 106.7(16) . . ?
C2 C66 H66A 108.9 . . ?
C2 C66 H66B 108.9 . . ?
C60 C66 C2 113.5(2) . . ?
C60 C66 H66A 108.9 . . ?
C60 C66 H66B 108.9 . . ?
H66A C66 H66B 107.7 . . ?
C40 C41A H41D 109.5 . . ?
C40 C41A H41E 109.5 . . ?
C40 C41A H41F 109.5 . . ?
H41D C41A H41E 109.5 . . ?
H41D C41A H41F 109.5 . . ?
H41E C41A H41F 109.5 . . ?
C40 C42A H42D 109.5 . . ?
C40 C42A H42E 109.5 . . ?
C40 C42A H42F 109.5 . . ?
H42D C42A H42E 109.5 . . ?
H42D C42A H42F 109.5 . . ?
H42E C42A H42F 109.5 . . ?
C40 C43A H43D 109.5 . . ?
C40 C43A H43E 109.5 . . ?
C40 C43A H43F 109.5 . . ?
H43D C43A H43E 109.5 . . ?
H43D C43A H43F 109.5 . . ?
H43E C43A H43F 109.5 . . ?
C62 C63A H63A 109.5 . . ?
C62 C63A H63B 109.5 . . ?
C62 C63A H63C 109.5 . . ?
H63A C63A H63B 109.5 . . ?
H63A C63A H63C 109.5 . . ?
H63B C63A H63C 109.5 . . ?
C62 C64A H64A 109.5 . . ?
C62 C64A H64B 109.5 . . ?
C62 C64A H64C 109.5 . . ?
H64A C64A H64B 109.5 . . ?
H64A C64A H64C 109.5 . . ?
H64B C64A H64C 109.5 . . ?
C62 C65A H65A 109.5 . . ?
C62 C65A H65B 109.5 . . ?
C62 C65A H65C 109.5 . . ?
H65A C65A H65B 109.5 . . ?
H65A C65A H65C 109.5 . . ?
H65B C65A H65C 109.5 . . ?
C62 C63B H63D 109.5 . . ?
C62 C63B H63E 109.5 . . ?
C62 C63B H63F 109.5 . . ?
H63D C63B H63E 109.5 . . ?
H63D C63B H63F 109.5 . . ?
H63E C63B H63F 109.5 . . ?
C62 C64B H64D 109.5 . . ?
C62 C64B H64E 109.5 . . ?
C62 C64B H64F 109.5 . . ?
H64D C64B H64E 109.5 . . ?
H64D C64B H64F 109.5 . . ?
H64E C64B H64F 109.5 . . ?
C62 C65B H65D 109.5 . . ?
C62 C65B H65E 109.5 . . ?
C62 C65B H65F 109.5 . . ?
H65D C65B H65E 109.5 . . ?
H65D C65B H65F 109.5 . . ?
H65E C65B H65F 109.5 . . ?
C70 O8 C72 117.3(6) . . ?
O7 C70 O8 124.5(7) . . ?
O7 C70 C73 127.6(9) . . ?
O8 C70 C73 107.5(8) . . ?
O8 C72 H72A 109.5 . . ?
O8 C72 H72B 109.5 . . ?
O8 C72 H72C 109.5 . . ?
H72A C72 H72B 109.5 . . ?
H72A C72 H72C 109.5 . . ?
H72B C72 H72C 109.5 . . ?
C70 C73 H73A 109.5 . . ?
C70 C73 H73B 109.5 . . ?
C70 C73 H73C 109.5 . . ?
H73A C73 H73B 109.5 . . ?
H73A C73 H73C 109.5 . . ?
H73B C73 H73C 109.5 . . ?
C70A O8A C72A 116(2) . . ?
O8A C70A C73A 103(2) . . ?
O7A C70A O8A 119(3) . . ?
O7A C70A C73A 138(3) . . ?
C70A C73A H73D 109.5 . . ?
C70A C73A H73E 109.5 . . ?
C70A C73A H73F 109.5 . . ?
H73D C73A H73E 109.5 . . ?
H73D C73A H73F 109.5 . . ?
H73E C73A H73F 109.5 . . ?
O8A C72A H72D 109.5 . . ?
O8A C72A H72E 109.5 . . ?
O8A C72A H72F 109.5 . . ?
H72D C72A H72E 109.5 . . ?
H72D C72A H72F 109.5 . . ?
H72E C72A H72F 109.5 . . ?
C18 C21 H21A 109.5 . . ?
C18 C21 H21B 109.5 . . ?
C18 C21 H21C 109.5 . . ?
H21A C21 H21B 109.5 . . ?
H21A C21 H21C 109.5 . . ?
H21B C21 H21C 109.5 . . ?
C18 C20 H20A 109.5 . . ?
C18 C20 H20B 109.5 . . ?
C18 C20 H20C 109.5 . . ?
H20A C20 H20B 109.5 . . ?
H20A C20 H20C 109.5 . . ?
H20B C20 H20C 109.5 . . ?
C18 C19 H19A 109.5 . . ?
C18 C19 H19B 109.5 . . ?
C18 C19 H19C 109.5 . . ?
H19A C19 H19B 109.5 . . ?
H19A C19 H19C 109.5 . . ?
H19B C19 H19C 109.5 . . ?
C18 C21A H21D 109.5 . . ?
C18 C21A H21E 109.5 . . ?
C18 C21A H21F 109.5 . . ?
H21D C21A H21E 109.5 . . ?
H21D C21A H21F 109.5 . . ?
H21E C21A H21F 109.5 . . ?
C18 C19A H19D 109.5 . . ?
C18 C19A H19E 109.5 . . ?
C18 C19A H19F 109.5 . . ?
H19D C19A H19E 109.5 . . ?
H19D C19A H19F 109.5 . . ?
H19E C19A H19F 109.5 . . ?
C18 C20A H20D 109.5 . . ?
C18 C20A H20E 109.5 . . ?
C18 C20A H20F 109.5 . . ?
H20D C20A H20E 109.5 . . ?
H20D C20A H20F 109.5 . . ?
H20E C20A H20F 109.5 . . ?

loop_
_geom_bond_atom_site_label_1
_geom_bond_atom_site_label_2
_geom_bond_distance
_geom_bond_site_symmetry_2
_geom_bond_publ_flag
O1 H1 0.8400 . ?
O1 C1 1.380(4) . ?
O2 H2 0.8400 . ?
O2 C17 1.368(4) . ?
O3 H3 0.8400 . ?
O3 C24 1.386(3) . ?
O4 H4 0.8400 . ?
O4 C39 1.372(4) . ?
O5 H5 0.8400 . ?
O5 C46 1.377(4) . ?
O6 H6 0.8400 . ?
O6 C61 1.394(3) . ?
C1 C2 1.394(4) . ?
C1 C6 1.388(4) . ?
C2 C3 1.392(4) . ?
C2 C66 1.526(4) . ?
C3 H3A 0.9500 . ?
C3 C4 1.396(4) . ?
C4 C5 1.391(4) . ?
C4 C7 1.533(4) . ?
C5 H5A 0.9500 . ?
C5 C6 1.397(4) . ?
C6 C11 1.522(4) . ?
C7 C8 1.531(5) . ?
C7 C9 1.527(4) . ?
C7 C10 1.527(5) . ?
C8 H8A 0.9800 . ?
C8 H8B 0.9800 . ?
C8 H8C 0.9800 . ?
C9 H9A 0.9800 . ?
C9 H9B 0.9800 . ?
C9 H9C 0.9800 . ?
C10 H10A 0.9800 . ?
C10 H10B 0.9800 . ?
C10 H10C 0.9800 . ?
C11 H11A 0.9900 . ?
C11 H11B 0.9900 . ?
C11 C12 1.519(4) . ?
C12 C13 1.391(4) . ?
C12 C17 1.395(4) . ?
C13 H13 0.9500 . ?
C13 C14 1.387(5) . ?
C14 C15 1.402(5) . ?
C14 C18 1.534(5) . ?
C15 H15 0.9500 . ?
C15 C16 1.390(4) . ?
C16 C17 1.394(4) . ?
C16 C22 1.528(4) . ?
C18 C21 1.475(12) . ?
C18 C20 1.436(8) . ?
C18 C19 1.738(9) . ?
C18 C21A 1.521(16) . ?
C18 C19A 1.366(11) . ?
C18 C20A 1.785(11) . ?
C22 H22A 0.9900 . ?
C22 H22B 0.9900 . ?
C22 C23 1.524(4) . ?
C23 C24 1.399(4) . ?
C23 C28 1.390(4) . ?
C24 C25 1.396(4) . ?
C25 C26 1.396(4) . ?
C25 C33 1.530(4) . ?
C26 H26 0.9500 . ?
C26 C27 1.399(4) . ?
C27 C28 1.394(4) . ?
C27 C29 1.535(4) . ?
C28 H28 0.9500 . ?
C29 C30 1.534(4) . ?
C29 C31 1.530(4) . ?
C29 C32 1.532(4) . ?
C30 H30A 0.9800 . ?
C30 H30B 0.9800 . ?
C30 H30C 0.9800 . ?
C31 H31A 0.9800 . ?
C31 H31B 0.9800 . ?
C31 H31C 0.9800 . ?
C32 H32A 0.9800 . ?
C32 H32B 0.9800 . ?
C32 H32C 0.9800 . ?
C33 H33A 0.9900 . ?
C33 H33B 0.9900 . ?
C33 C34 1.525(4) . ?
C34 C35 1.394(4) . ?
C34 C39 1.393(4) . ?
C35 H35 0.9500 . ?
C35 C36 1.394(4) . ?
C36 C37 1.392(4) . ?
C36 C40 1.534(4) . ?
C37 H37 0.9500 . ?
C37 C38 1.391(4) . ?
C38 C39 1.394(4) . ?
C38 C44 1.525(4) . ?
C40 C41 1.448(9) . ?
C40 C42 1.509(9) . ?
C40 C43 1.643(9) . ?
C40 C41A 1.658(9) . ?
C40 C42A 1.461(9) . ?
C40 C43A 1.509(8) . ?
C41 H41A 0.9800 . ?
C41 H41B 0.9800 . ?
C41 H41C 0.9800 . ?
C42 H42A 0.9800 . ?
C42 H42B 0.9800 . ?
C42 H42C 0.9800 . ?
C43 H43A 0.9800 . ?
C43 H43B 0.9800 . ?
C43 H43C 0.9800 . ?
C44 H44A 0.9900 . ?
C44 H44B 0.9900 . ?
C44 C45 1.523(4) . ?
C45 C46 1.395(4) . ?
C45 C50 1.390(4) . ?
C46 C47 1.390(4) . ?
C47 C48 1.394(4) . ?
C47 C55 1.528(4) . ?
C48 H48 0.9500 . ?
C48 C49 1.395(4) . ?
C49 C50 1.395(4) . ?
C49 C51 1.536(4) . ?
C50 H50 0.9500 . ?
C51 C52 1.534(4) . ?
C51 C53 1.532(4) . ?
C51 C54 1.538(5) . ?
C52 H52A 0.9800 . ?
C52 H52B 0.9800 . ?
C52 H52C 0.9800 . ?
C53 H53A 0.9800 . ?
C53 H53B 0.9800 . ?
C53 H53C 0.9800 . ?
C54 H54A 0.9800 . ?
C54 H54B 0.9800 . ?
C54 H54C 0.9800 . ?
C55 H55A 0.9900 . ?
C55 H55B 0.9900 . ?
C55 C56 1.528(4) . ?
C56 C57 1.385(4) . ?
C56 C61 1.396(4) . ?
C57 H57 0.9500 . ?
C57 C58 1.403(4) . ?
C58 C59 1.396(4) . ?
C58 C62 1.533(4) . ?
C59 H59 0.9500 . ?
C59 C60 1.394(4) . ?
C60 C61 1.388(4) . ?
C60 C66 1.521(4) . ?
C62 C63A 1.554(5) . ?
C62 C64A 1.521(5) . ?
C62 C65A 1.535(5) . ?
C62 C63B 1.536(17) . ?
C62 C64B 1.508(17) . ?
C62 C65B 1.602(17) . ?
C66 H66A 0.9900 . ?
C66 H66B 0.9900 . ?
C41A H41D 0.9800 . ?
C41A H41E 0.9800 . ?
C41A H41F 0.9800 . ?
C42A H42D 0.9800 . ?
C42A H42E 0.9800 . ?
C42A H42F 0.9800 . ?
C43A H43D 0.9800 . ?
C43A H43E 0.9800 . ?
C43A H43F 0.9800 . ?
C63A H63A 0.9800 . ?
C63A H63B 0.9800 . ?
C63A H63C 0.9800 . ?
C64A H64A 0.9800 . ?
C64A H64B 0.9800 . ?
C64A H64C 0.9800 . ?
C65A H65A 0.9800 . ?
C65A H65B 0.9800 . ?
C65A H65C 0.9800 . ?
C63B H63D 0.9800 . ?
C63B H63E 0.9800 . ?
C63B H63F 0.9800 . ?
C64B H64D 0.9800 . ?
C64B H64E 0.9800 . ?
C64B H64F 0.9800 . ?
C65B H65D 0.9800 . ?
C65B H65E 0.9800 . ?
C65B H65F 0.9800 . ?
O7 C70 1.172(12) . ?
O8 C70 1.309(10) . ?
O8 C72 1.407(7) . ?
C70 C73 1.525(11) . ?
C72 H72A 0.9800 . ?
C72 H72B 0.9800 . ?
C72 H72C 0.9800 . ?
C73 H73A 0.9800 . ?
C73 H73B 0.9800 . ?
C73 H73C 0.9800 . ?
O8A C70A 1.30(3) . ?
O8A C72A 1.48(3) . ?
O7A C70A 1.17(3) . ?
C70A C73A 1.54(3) . ?
C73A H73D 0.9800 . ?
C73A H73E 0.9800 . ?
C73A H73F 0.9800 . ?
C72A H72D 0.9800 . ?
C72A H72E 0.9800 . ?
C72A H72F 0.9800 . ?
C21 H21A 0.9800 . ?
C21 H21B 0.9800 . ?
C21 H21C 0.9800 . ?
C20 H20A 0.9800 . ?
C20 H20B 0.9800 . ?
C20 H20C 0.9800 . ?
C19 H19A 0.9800 . ?
C19 H19B 0.9800 . ?
C19 H19C 0.9800 . ?
C21A H21D 0.9800 . ?
C21A H21E 0.9800 . ?
C21A H21F 0.9800 . ?
C19A H19D 0.9800 . ?
C19A H19E 0.9800 . ?
C19A H19F 0.9800 . ?
C20A H20D 0.9800 . ?
C20A H20E 0.9800 . ?
C20A H20F 0.9800 . ?
